data_1548719
loop_
_publ_author_name
'Agnieszka Skotnicka'
'Erkki Kolehmainen'
'Przemyslaw Czelen'
'Arto Valkonen'
'Ryszard Gawinecki'

_publ_section_title
;
 Synthesis and Structural Characterization of Substituted
 2-Phenacylbenzoxazoles
;
_journal_name_full 'International Journal of Molecular Sciences'
_journal_page_first 4444
_journal_page_last 4460
_journal_paper_doi 10.3390/ijms14034444
_journal_volume 14
_journal_year 2013
_chemical_formula_sum 'C24 H19 N O3'
_chemical_formula_weight 369.40
_space_group_IT_number 2
_symmetry_cell_setting triclinic
_symmetry_Int_Tables_number 2
_symmetry_space_group_name_Hall '-P 1'
_symmetry_space_group_name_H-M 'P -1'
_cell_angle_alpha 71.159(4)
_cell_angle_beta 77.492(4)
_cell_angle_gamma 82.891(4)
_cell_formula_units_Z 2
_cell_length_a 9.0668(4)
_cell_length_b 10.6056(5)
_cell_length_c 10.7678(5)
_cell_volume 955.06(8)
_diffrn_ambient_temperature 123
_diffrn_radiation_probe x-ray
_diffrn_radiation_type CuK\a
_diffrn_radiation_wavelength 1.54184
_exptl_absorpt_coefficient_mu 0.682
_exptl_crystal_density_diffrn 1.285
_exptl_crystal_F_000 388
_refine_ls_goodness_of_fit_ref 1.048
_refine_ls_number_parameters 271
_refine_ls_number_reflns 3597
_refine_ls_R_factor_all 0.0486
_refine_ls_R_factor_gt 0.0384
_refine_ls_wR_factor_gt 0.0938
_refine_ls_wR_factor_ref 0.1020
_cod_data_source_file IJMS-14-04444-1.cif
_cod_data_source_block 1
_cod_database_code 1548719

loop_
_space_group_symop_id
_space_group_symop_operation_xyz
1 x,y,z
2 -x,-y,-z

loop_
_atom_site_aniso_label
_atom_site_aniso_U_11
_atom_site_aniso_U_22
_atom_site_aniso_U_33
_atom_site_aniso_U_23
_atom_site_aniso_U_13
_atom_site_aniso_U_12
O1 0.041(2) 0.023(2) 0.027(4) -0.006(2) -0.009(2) -0.001(2)
O12 0.0290(10) 0.0460(10) 0.0230(10) -0.0120(10) -0.0070(10) 0.0020(10)
O13 0.0300(10) 0.0430(10) 0.0330(10) -0.0180(10) -0.0080(10) 0.0030(10)
N3 0.041(3) 0.033(4) 0.041(3) -0.020(2) -0.010(2) 0.000(3)
C2 0.0340(10) 0.0400(10) 0.0410(10) -0.0090(10) -0.0050(10) -0.0010(10)
C4 0.0400(10) 0.0440(10) 0.0440(10) -0.0210(10) -0.0100(10) -0.0010(10)
C5 0.0410(10) 0.0330(10) 0.0520(10) -0.0140(10) -0.0080(10) 0.0010(10)
C6 0.0450(10) 0.0370(10) 0.0410(10) -0.0070(10) -0.0080(10) 0.0030(10)
C7 0.0450(10) 0.0400(10) 0.0330(10) -0.0120(10) -0.0090(10) 0.0030(10)
C8 0.0340(10) 0.0320(10) 0.0340(10) -0.0130(10) -0.0060(10) 0.0020(10)
C9 0.0340(10) 0.0360(10) 0.0330(10) -0.0110(10) -0.0050(10) 0.0010(10)
C10 0.0360(10) 0.0390(10) 0.0250(10) -0.0090(10) -0.0060(10) -0.0020(10)
C11 0.0280(10) 0.0410(10) 0.0220(10) -0.0120(10) -0.0040(10) 0.0000(10)
C13 0.0300(10) 0.0280(10) 0.0270(10) -0.0110(10) -0.0040(10) -0.0020(10)
C14 0.0300(10) 0.0290(10) 0.0250(10) -0.0090(10) -0.0040(10) -0.0050(10)
C15 0.0340(10) 0.0390(10) 0.0280(10) -0.0140(10) -0.0050(10) 0.0010(10)
C16 0.0330(10) 0.0440(10) 0.0320(10) -0.0110(10) -0.0090(10) 0.0030(10)
C17 0.0340(10) 0.0400(10) 0.0260(10) -0.0080(10) -0.0070(10) -0.0100(10)
C18 0.0380(10) 0.0510(10) 0.0270(10) -0.0180(10) -0.0030(10) -0.0050(10)
C19 0.0300(10) 0.0430(10) 0.0310(10) -0.0160(10) -0.0040(10) 0.0000(10)
C20 0.0420(10) 0.0630(10) 0.0310(10) -0.0130(10) -0.0110(10) -0.0110(10)
C21 0.0280(10) 0.0370(10) 0.0250(10) -0.0130(10) -0.0030(10) 0.0000(10)
C22 0.0350(10) 0.0460(10) 0.0290(10) -0.0160(10) -0.0070(10) -0.0030(10)
C23 0.0400(10) 0.0430(10) 0.0390(10) -0.0190(10) -0.0030(10) -0.0080(10)
C24 0.0400(10) 0.0380(10) 0.0380(10) -0.0140(10) -0.0010(10) -0.0010(10)
C25 0.0330(10) 0.0390(10) 0.0330(10) -0.0110(10) -0.0070(10) 0.0040(10)
C26 0.0290(10) 0.0390(10) 0.0300(10) -0.0140(10) -0.0050(10) -0.0010(10)
C27 0.0610(10) 0.0410(10) 0.0600(10) -0.0090(10) -0.0090(10) -0.0060(10)

loop_
_atom_site_label
_atom_site_type_symbol
_atom_site_thermal_displace_type
_atom_site_fract_x
_atom_site_fract_y
_atom_site_fract_z
_atom_site_occupancy
_atom_site_U_iso_or_equiv
_atom_site_calc_flag
_atom_site_refinement_flags
_atom_site_disorder_assembly
_atom_site_disorder_group
O1 O Uani 0.8106(19) 0.3202(12) 0.2847(14) 1.000 0.0304(16) . . . .
O12 O Uani 0.69320(10) 0.07870(10) 0.34240(10) 1.000 0.0324(6) . . . .
O13 O Uani 0.92110(10) 0.02790(10) 0.23040(10) 1.000 0.0339(6) . . . .
N3 N Uani 0.845(3) 0.3834(17) 0.4571(19) 1.000 0.0360(19) . . . .
C2 C Uani 0.8185(2) 0.2807(2) 0.4056(2) 1.000 0.0396(6) . . . .
C4 C Uani 0.9078(2) 0.6129(2) 0.3373(2) 1.000 0.0406(6) . . . .
C5 C Uani 0.9219(2) 0.7068(2) 0.2117(2) 1.000 0.0422(6) . . . .
C6 C Uani 0.8962(2) 0.6772(2) 0.1013(2) 1.000 0.0427(6) . . . .
C7 C Uani 0.8540(2) 0.5520(2) 0.1120(2) 1.000 0.0394(6) . . . .
C8 C Uani 0.8411(2) 0.45880(10) 0.23670(10) 1.000 0.0330(6) . . . .
C9 C Uani 0.8677(2) 0.48760(10) 0.34660(10) 1.000 0.0347(6) . . . .
C10 C Uani 0.8024(2) 0.14470(10) 0.48930(10) 1.000 0.0335(6) . . . .
C11 C Uani 0.75200(10) 0.04700(10) 0.45950(10) 1.000 0.0300(6) . . . .
C13 C Uani 0.79030(10) 0.06650(10) 0.23030(10) 1.000 0.0279(6) . . . .
C14 C Uani 0.71250(10) 0.10280(10) 0.11530(10) 1.000 0.0277(6) . . . .
C15 C Uani 0.5722(2) 0.17190(10) 0.11560(10) 1.000 0.0332(6) . . . .
C16 C Uani 0.5050(2) 0.2040(2) 0.00480(10) 1.000 0.0365(6) . . . .
C17 C Uani 0.5746(2) 0.16740(10) -0.10790(10) 1.000 0.0329(6) . . . .
C18 C Uani 0.7135(2) 0.0959(2) -0.10580(10) 1.000 0.0375(6) . . . .
C19 C Uani 0.7826(2) 0.0641(2) 0.00360(10) 1.000 0.0340(6) . . . .
C20 C Uani 0.5019(2) 0.2037(2) -0.2293(2) 1.000 0.0443(6) . . . .
C21 C Uani 0.73910(10) -0.09260(10) 0.54340(10) 1.000 0.0296(6) . . . .
C22 C Uani 0.6461(2) -0.1750(2) 0.51980(10) 1.000 0.0353(6) . . . .
C23 C Uani 0.6324(2) -0.3060(2) 0.5988(2) 1.000 0.0393(6) . . . .
C24 C Uani 0.7107(2) -0.3612(2) 0.7038(2) 1.000 0.0392(6) . . . .
C25 C Uani 0.8040(2) -0.27850(10) 0.72650(10) 1.000 0.0354(6) . . . .
C26 C Uani 0.8182(2) -0.14710(10) 0.64870(10) 1.000 0.0320(6) . . . .
C27 C Uani 0.6945(2) -0.5037(2) 0.7895(2) 1.000 0.0557(6) . . . .
H4 H Uiso 0.92460 0.63320 0.41270 1.000 0.0490 . . . .
H5 H Uiso 0.94990 0.79370 0.20060 1.000 0.0500 . . . .
H6 H Uiso 0.90770 0.74420 0.01690 1.000 0.0510 . . . .
H7 H Uiso 0.83500 0.53170 0.03730 1.000 0.0470 . . . .
H10 H Uiso 0.83050 0.12220 0.57430 1.000 0.0400 . . . .
H15 H Uiso 0.52230 0.19710 0.19190 1.000 0.0400 . . . .
H16 H Uiso 0.40930 0.25200 0.00570 1.000 0.0440 . . . .
H18 H Uiso 0.76190 0.06830 -0.18110 1.000 0.0450 . . . .
H19 H Uiso 0.87810 0.01580 0.00270 1.000 0.0410 . . . .
H20A H Uiso 0.40520 0.25390 -0.21340 .5000 0.0660 . . . .
H20B H Uiso 0.48430 0.12210 -0.24660 .5000 0.0660 . . . .
H20C H Uiso 0.56900 0.25860 -0.30690 .5000 0.0660 . . . .
H20D H Uiso 0.56710 0.16920 -0.29790 .5000 0.0660 . . . .
H20E H Uiso 0.48800 0.30100 -0.26460 .5000 0.0660 . . . .
H20F H Uiso 0.40330 0.16440 -0.20440 .5000 0.0660 . . . .
H22 H Uiso 0.59180 -0.14040 0.44860 1.000 0.0420 . . . .
H23 H Uiso 0.56810 -0.35990 0.58120 1.000 0.0470 . . . .
H25 H Uiso 0.85890 -0.31370 0.79730 1.000 0.0420 . . . .
H26 H Uiso 0.88220 -0.09330 0.66670 1.000 0.0380 . . . .
H27A H Uiso 0.75760 -0.52450 0.85760 0.5000 0.0830 . . . .
H27B H Uiso 0.72680 -0.56280 0.73380 0.5000 0.0830 . . . .
H27C H Uiso 0.58840 -0.51690 0.83310 0.5000 0.0830 . . . .
H27D H Uiso 0.62430 -0.54500 0.75870 0.5000 0.0830 . . . .
H27E H Uiso 0.65500 -0.50670 0.88260 0.5000 0.0830 . . . .
H27F H Uiso 0.79350 -0.55260 0.78320 0.5000 0.0830 . . . .

loop_
_geom_angle_atom_site_label_1
_geom_angle_atom_site_label_2
_geom_angle_atom_site_label_3
_geom_angle
_geom_angle_site_symmetry_1
_geom_angle_site_symmetry_2
_geom_angle_site_symmetry_3
_geom_angle_publ_flag
C2 O1 C8 106.7(10) . . . yes
C11 O12 C13 117.26(9) . . . yes
C2 N3 C9 101.9(13) . . . yes
O1 C2 N3 114.4(10) . . . yes
O1 C2 C10 124.1(7) . . . yes
N3 C2 C10 121.5(8) . . . yes
C5 C4 C9 116.18(17) . . . no
C4 C5 C6 121.9(2) . . . no
C5 C6 C7 121.52(19) . . . no
C6 C7 C8 116.41(17) . . . no
O1 C8 C7 132.7(6) . . . yes
O1 C8 C9 105.0(6) . . . yes
C7 C8 C9 122.23(13) . . . no
N3 C9 C4 126.5(9) . . . yes
N3 C9 C8 111.7(9) . . . yes
C4 C9 C8 121.77(12) . . . no
C2 C10 C11 126.47(13) . . . no
O12 C11 C10 118.73(10) . . . yes
O12 C11 C21 114.53(9) . . . yes
C10 C11 C21 126.53(10) . . . no
O12 C13 O13 122.42(10) . . . yes
O12 C13 C14 111.15(9) . . . yes
O13 C13 C14 126.42(10) . . . yes
C13 C14 C15 122.43(9) . . . no
C13 C14 C19 118.33(11) . . . no
C15 C14 C19 119.24(11) . . . no
C14 C15 C16 119.97(12) . . . no
C15 C16 C17 121.35(17) . . . no
C16 C17 C18 118.08(13) . . . no
C16 C17 C20 121.31(16) . . . no
C18 C17 C20 120.62(12) . . . no
C17 C18 C19 121.24(14) . . . no
C14 C19 C18 120.11(16) . . . no
C11 C21 C22 120.35(10) . . . no
C11 C21 C26 121.50(10) . . . no
C22 C21 C26 118.14(11) . . . no
C21 C22 C23 120.74(14) . . . no
C22 C23 C24 121.56(18) . . . no
C23 C24 C25 117.43(18) . . . no
C23 C24 C27 121.13(18) . . . no
C25 C24 C27 121.44(16) . . . no
C24 C25 C26 121.64(15) . . . no
C21 C26 C25 120.49(14) . . . no
C5 C4 H4 122.00 . . . no
C9 C4 H4 122.00 . . . no
C4 C5 H5 119.00 . . . no
C6 C5 H5 119.00 . . . no
C5 C6 H6 119.00 . . . no
C7 C6 H6 119.00 . . . no
C6 C7 H7 122.00 . . . no
C8 C7 H7 122.00 . . . no
C2 C10 H10 117.00 . . . no
C11 C10 H10 117.00 . . . no
C14 C15 H15 120.00 . . . no
C16 C15 H15 120.00 . . . no
C15 C16 H16 119.00 . . . no
C17 C16 H16 119.00 . . . no
C17 C18 H18 119.00 . . . no
C19 C18 H18 119.00 . . . no
C14 C19 H19 120.00 . . . no
C18 C19 H19 120.00 . . . no
C17 C20 H20A 110.00 . . . no
C17 C20 H20B 109.00 . . . no
C17 C20 H20C 110.00 . . . no
C17 C20 H20D 110.00 . . . no
C17 C20 H20E 110.00 . . . no
C17 C20 H20F 110.00 . . . no
H20A C20 H20B 109.00 . . . no
H20A C20 H20C 109.00 . . . no
H20A C20 H20D 141.00 . . . no
H20A C20 H20E 56.00 . . . no
H20A C20 H20F 56.00 . . . no
H20B C20 H20C 109.00 . . . no
H20B C20 H20D 56.00 . . . no
H20B C20 H20E 141.00 . . . no
H20B C20 H20F 56.00 . . . no
H20C C20 H20D 56.00 . . . no
H20C C20 H20E 56.00 . . . no
H20C C20 H20F 141.00 . . . no
H20D C20 H20E 109.00 . . . no
H20D C20 H20F 109.00 . . . no
H20E C20 H20F 109.00 . . . no
C21 C22 H22 120.00 . . . no
C23 C22 H22 120.00 . . . no
C22 C23 H23 119.00 . . . no
C24 C23 H23 119.00 . . . no
C24 C25 H25 119.00 . . . no
C26 C25 H25 119.00 . . . no
C21 C26 H26 120.00 . . . no
C25 C26 H26 120.00 . . . no
C24 C27 H27A 109.00 . . . no
C24 C27 H27B 110.00 . . . no
C24 C27 H27C 109.00 . . . no
C24 C27 H27D 109.00 . . . no
C24 C27 H27E 109.00 . . . no
C24 C27 H27F 110.00 . . . no
H27A C27 H27B 109.00 . . . no
H27A C27 H27C 109.00 . . . no
H27A C27 H27D 141.00 . . . no
H27A C27 H27E 56.00 . . . no
H27A C27 H27F 56.00 . . . no
H27B C27 H27C 109.00 . . . no
H27B C27 H27D 56.00 . . . no
H27B C27 H27E 141.00 . . . no
H27B C27 H27F 56.00 . . . no
H27C C27 H27D 56.00 . . . no
H27C C27 H27E 56.00 . . . no
H27C C27 H27F 141.00 . . . no
H27D C27 H27E 109.00 . . . no
H27D C27 H27F 109.00 . . . no
H27E C27 H27F 109.00 . . . no

loop_
_geom_bond_atom_site_label_1
_geom_bond_atom_site_label_2
_geom_bond_distance
_geom_bond_site_symmetry_1
_geom_bond_site_symmetry_2
_geom_bond_publ_flag
O1 C2 1.247(14) . . yes
O1 C8 1.433(14) . . yes
O12 C11 1.4001(14) . . yes
O12 C13 1.3643(14) . . yes
O13 C13 1.2059(14) . . yes
N3 C2 1.44(2) . . yes
N3 C9 1.334(19) . . yes
C2 C10 1.439(2) . . no
C4 C5 1.387(3) . . no
C4 C9 1.388(2) . . no
C5 C6 1.395(3) . . no
C6 C7 1.390(3) . . no
C7 C8 1.377(2) . . no
C8 C9 1.3882(17) . . no
C10 C11 1.3345(17) . . no
C11 C21 1.4680(15) . . no
C13 C14 1.4773(14) . . no
C14 C15 1.3872(19) . . no
C14 C19 1.3936(18) . . no
C15 C16 1.3827(19) . . no
C16 C17 1.3905(18) . . no
C17 C18 1.388(3) . . no
C17 C20 1.509(2) . . no
C18 C19 1.3801(19) . . no
C21 C22 1.399(2) . . no
C21 C26 1.4001(17) . . no
C22 C23 1.380(3) . . no
C23 C24 1.394(3) . . no
C24 C25 1.399(3) . . no
C24 C27 1.501(3) . . no
C25 C26 1.3799(15) . . no
C4 H4 0.9500 . . no
C5 H5 0.9500 . . no
C6 H6 0.9500 . . no
C7 H7 0.9500 . . no
C10 H10 0.9500 . . no
C15 H15 0.9500 . . no
C16 H16 0.9500 . . no
C18 H18 0.9500 . . no
C19 H19 0.9500 . . no
C20 H20A 0.9800 . . no
C20 H20B 0.9800 . . no
C20 H20C 0.9800 . . no
C20 H20D 0.9800 . . no
C20 H20E 0.9800 . . no
C20 H20F 0.9800 . . no
C22 H22 0.9500 . . no
C23 H23 0.9500 . . no
C25 H25 0.9500 . . no
C26 H26 0.9500 . . no
C27 H27A 0.9800 . . no
C27 H27B 0.9800 . . no
C27 H27C 0.9800 . . no
C27 H27D 0.9800 . . no
C27 H27E 0.9800 . . no
C27 H27F 0.9800 . . no

loop_
_geom_hbond_atom_site_label_D
_geom_hbond_atom_site_label_H
_geom_hbond_atom_site_label_A
_geom_hbond_distance_DH
_geom_hbond_distance_HA
_geom_hbond_distance_DA
_geom_hbond_angle_DHA
_geom_hbond_site_symmetry_A
_geom_hbond_publ_flag
C5 H5 O13 0.9500 2.5800 3.475(2) 157.00 1_565 yes
C22 H22 O12 0.9500 2.4300 2.772(2) 101.00 . yes
C26 H26 O13 0.9500 2.5600 3.4663(19) 160.00 2_756 yes

loop_
_geom_torsion_atom_site_label_1
_geom_torsion_atom_site_label_2
_geom_torsion_atom_site_label_3
_geom_torsion_atom_site_label_4
_geom_torsion
_geom_torsion_site_symmetry_1
_geom_torsion_site_symmetry_2
_geom_torsion_site_symmetry_3
_geom_torsion_site_symmetry_4
_geom_torsion_publ_flag
C8 O1 C2 N3 3.5(18) . . . . no
C8 O1 C2 C10 -176.7(5) . . . . no
C2 O1 C8 C7 176.9(4) . . . . no
C2 O1 C8 C9 0.6(12) . . . . no
C13 O12 C11 C10 93.56(14) . . . . no
C13 O12 C11 C21 -91.36(12) . . . . no
C11 O12 C13 O13 1.31(17) . . . . no
C11 O12 C13 C14 179.83(10) . . . . no
C9 N3 C2 O1 -6(2) . . . . no
C9 N3 C2 C10 174.0(8) . . . . no
C2 N3 C9 C4 -175.8(5) . . . . no
C2 N3 C9 C8 6.3(18) . . . . no
O1 C2 C10 C11 -12.3(10) . . . . no
N3 C2 C10 C11 167.4(12) . . . . no
C9 C4 C5 C6 0.4(3) . . . . no
C5 C4 C9 N3 -178.6(14) . . . . no
C5 C4 C9 C8 -0.9(3) . . . . no
C4 C5 C6 C7 0.5(3) . . . . no
C5 C6 C7 C8 -0.9(3) . . . . no
C6 C7 C8 O1 -175.4(10) . . . . no
C6 C7 C8 C9 0.4(3) . . . . no
O1 C8 C9 N3 -4.7(14) . . . . no
O1 C8 C9 C4 177.3(7) . . . . no
C7 C8 C9 N3 178.5(12) . . . . no
C7 C8 C9 C4 0.5(3) . . . . no
C2 C10 C11 O12 -7.2(2) . . . . no
C2 C10 C11 C21 178.35(14) . . . . no
O12 C11 C21 C22 -13.17(15) . . . . no
O12 C11 C21 C26 166.98(10) . . . . no
C10 C11 C21 C22 161.46(14) . . . . no
C10 C11 C21 C26 -18.39(18) . . . . no
O12 C13 C14 C15 15.28(15) . . . . no
O12 C13 C14 C19 -163.80(12) . . . . no
O13 C13 C14 C15 -166.27(12) . . . . no
O13 C13 C14 C19 14.66(19) . . . . no
C13 C14 C15 C16 179.60(13) . . . . no
C19 C14 C15 C16 -1.3(2) . . . . no
C13 C14 C19 C18 179.90(15) . . . . no
C15 C14 C19 C18 0.8(2) . . . . no
C14 C15 C16 C17 0.6(2) . . . . no
C15 C16 C17 C18 0.8(2) . . . . no
C15 C16 C17 C20 -179.37(16) . . . . no
C16 C17 C18 C19 -1.3(3) . . . . no
C20 C17 C18 C19 178.81(17) . . . . no
C17 C18 C19 C14 0.6(3) . . . . no
C11 C21 C22 C23 -179.49(14) . . . . no
C26 C21 C22 C23 0.4(2) . . . . no
C11 C21 C26 C25 179.81(12) . . . . no
C22 C21 C26 C25 -0.04(18) . . . . no
C21 C22 C23 C24 -0.4(3) . . . . no
C22 C23 C24 C25 0.1(3) . . . . no
C22 C23 C24 C27 179.75(18) . . . . no
C23 C24 C25 C26 0.2(3) . . . . no
C27 C24 C25 C26 -179.42(16) . . . . no
C24 C25 C26 C21 -0.3(2) . . . . no
